data_2221600
loop_
_publ_author_name
'Zia-ur-Rehman, Muhammad'
'Sepehrianazar, Amir'
'Ali, Muhammad'
'Siddiqui, Waseeq Ahmad'
'\,Caylak, Nagihan'

_publ_section_title
;
 <i>N</i>-(4-Methoxy-2-nitrophenyl)-<i>N</i>-(methylsulfonyl)acetamide
;
_journal_coeditor_code BT2918
_journal_issue 5
_journal_name_full 'Acta Crystallographica Section E'
_journal_page_first o941
_journal_paper_doi 10.1107/S1600536809011799
_journal_volume 65
_journal_year 2009
_chemical_formula_iupac 'C10 H12 N2 O6 S'
_chemical_formula_moiety 'C10 H12 N2 O6 S'
_chemical_formula_sum 'C10 H12 N2 O6 S'
_chemical_formula_weight 288.29
_chemical_name_systematic
;
<i>N</i>-(4-Methoxy-2-nitrophenyl)-<i>N</i>-(methylsulfonyl)acetamide
;
_space_group_IT_number 14
_symmetry_cell_setting monoclinic
_symmetry_space_group_name_Hall '-P 2yn'
_symmetry_space_group_name_H-M 'P 1 21/n 1'
_atom_sites_solution_hydrogens geom
_atom_sites_solution_primary direct
_atom_sites_solution_secondary difmap
_audit_creation_method SHELXL-97
_cell_angle_alpha 90.00
_cell_angle_beta 91.769(2)
_cell_angle_gamma 90.00
_cell_formula_units_Z 4
_cell_length_a 7.1512(2)
_cell_length_b 15.4303(5)
_cell_length_c 11.3217(3)
_cell_measurement_reflns_used 3173
_cell_measurement_temperature 296(2)
_cell_measurement_theta_max 26.77
_cell_measurement_theta_min 2.64
_cell_volume 1248.70(6)
_computing_cell_refinement 'SMART (Bruker, 2007)'
_computing_data_collection 'APEX2 (Bruker, 2007)'
_computing_data_reduction 'SAINT (Bruker, 2007)'
_computing_molecular_graphics 'PLATON (Spek, 2009) and Mercury (Macrae <i>et al.</i>,  2006)'
_computing_publication_material 'SHELXTL (Sheldrick, 2008) and local programs'
_computing_structure_refinement 'SHELXL97 (Sheldrick, 2008)'
_computing_structure_solution 'SHELXS97 (Sheldrick, 2008)'
_diffrn_ambient_temperature 296(2)
_diffrn_measured_fraction_theta_full 0.999
_diffrn_measured_fraction_theta_max 0.999
_diffrn_measurement_device_type 'Bruker APEXII CCD area-detector'
_diffrn_measurement_method '\f and \w'
_diffrn_radiation_monochromator graphite
_diffrn_radiation_source 'fine-focus sealed tube'
_diffrn_radiation_type MoK\a
_diffrn_radiation_wavelength 0.71073
_diffrn_reflns_av_R_equivalents 0.0415
_diffrn_reflns_av_sigmaI/netI 0.0428
_diffrn_reflns_limit_h_max 9
_diffrn_reflns_limit_h_min -8
_diffrn_reflns_limit_k_max 20
_diffrn_reflns_limit_k_min -20
_diffrn_reflns_limit_l_max 15
_diffrn_reflns_limit_l_min -15
_diffrn_reflns_number 14122
_diffrn_reflns_theta_full 28.30
_diffrn_reflns_theta_max 28.30
_diffrn_reflns_theta_min 2.64
_diffrn_standards_number 2101
_exptl_absorpt_coefficient_mu 0.285
_exptl_absorpt_correction_T_max 0.974
_exptl_absorpt_correction_T_min 0.958
_exptl_absorpt_correction_type multi-scan
_exptl_absorpt_process_details '(SADABS; Bruker, 2007)'
_exptl_crystal_colour yellow
_exptl_crystal_density_diffrn 1.533
_exptl_crystal_density_method 'not measured'
_exptl_crystal_description needles
_exptl_crystal_F_000 600
_exptl_crystal_size_max 0.21
_exptl_crystal_size_mid 0.11
_exptl_crystal_size_min 0.08
_refine_diff_density_max 0.297
_refine_diff_density_min -0.315
_refine_ls_extinction_method none
_refine_ls_goodness_of_fit_ref 1.048
_refine_ls_hydrogen_treatment constr
_refine_ls_matrix_type full
_refine_ls_number_parameters 172
_refine_ls_number_reflns 3102
_refine_ls_number_restraints 0
_refine_ls_restrained_S_all 1.048
_refine_ls_R_factor_all 0.0761
_refine_ls_R_factor_gt 0.0442
_refine_ls_shift/su_max 0.000
_refine_ls_shift/su_mean 0.000
_refine_ls_structure_factor_coef Fsqd
_refine_ls_weighting_details 'calc w=1/[\s^2^(Fo^2^)+(0.0614P)^2^+0.2596P] where P=(Fo^2^+2Fc^2^)/3'
_refine_ls_weighting_scheme calc
_refine_ls_wR_factor_gt 0.1135
_refine_ls_wR_factor_ref 0.1275
_reflns_number_gt 2101
_reflns_number_total 3102
_reflns_threshold_expression I>2\s(I)
_cod_data_source_file bt2918.cif
_cod_data_source_block I
_cod_original_sg_symbol_H-M 'P 21/n'
_cod_database_code 2221600
_cod_database_fobs_code 2221600

loop_
_symmetry_equiv_pos_as_xyz
'x, y, z'
'-x+1/2, y+1/2, -z+1/2'
'-x, -y, -z'
'x-1/2, -y-1/2, z-1/2'

loop_
_atom_site_type_symbol
_atom_site_label
_atom_site_fract_x
_atom_site_fract_y
_atom_site_fract_z
_atom_site_U_iso_or_equiv
_atom_site_adp_type
_atom_site_calc_flag
_atom_site_refinement_flags
_atom_site_occupancy
_atom_site_disorder_assembly
_atom_site_disorder_group
S S1 0.23442(8) 0.16533(4) 0.86323(4) 0.03679(18) Uani d . 1 . .
O O1 0.3919(3) 0.43383(14) 0.73036(15) 0.0788(7) Uani d . 1 . .
O O2 0.5342(3) 0.31646(11) 0.76949(14) 0.0535(5) Uani d . 1 . .
O O3 0.0897(2) 0.22746(11) 0.84351(15) 0.0493(4) Uani d . 1 . .
O O4 0.3188(2) 0.12704(11) 0.76361(13) 0.0489(4) Uani d . 1 . .
O O5 0.1853(2) 0.54616(10) 1.10272(14) 0.0473(4) Uani d . 1 . .
O O6 0.6008(3) 0.10620(12) 0.94545(17) 0.0634(5) Uani d . 1 . .
N N1 0.4337(3) 0.37563(12) 0.79726(15) 0.0390(4) Uani d . 1 . .
N N2 0.3979(2) 0.21872(11) 0.94551(14) 0.0353(4) Uani d . 1 . .
C C1 0.3511(3) 0.30400(13) 0.98604(17) 0.0311(4) Uani d . 1 . .
C C2 0.3598(3) 0.37840(13) 0.91680(16) 0.0296(4) Uani d . 1 . .
C C3 0.3029(3) 0.45779(13) 0.95680(17) 0.0334(5) Uani d . 1 . .
H H3 0.3089 0.5064 0.9084 0.040 Uiso calc R 1 . .
C C4 0.2359(3) 0.46491(14) 1.07076(18) 0.0341(5) Uani d . 1 . .
C C5 0.2273(3) 0.39268(15) 1.14165(18) 0.0413(6) Uani d . 1 . .
H H5 0.1845 0.3973 1.2181 0.050 Uiso calc R 1 . .
C C6 0.2828(3) 0.31336(15) 1.09848(18) 0.0393(5) Uani d . 1 . .
H H6 0.2740 0.2647 1.1464 0.047 Uiso calc R 1 . .
C C7 0.1573(4) 0.08423(16) 0.9575(2) 0.0538(7) Uani d . 1 . .
H H7A 0.2552 0.0425 0.9707 0.081 Uiso calc R 1 . .
H H7B 0.0497 0.0561 0.9222 0.081 Uiso calc R 1 . .
H H7C 0.1245 0.1095 1.0316 0.081 Uiso calc R 1 . .
C C8 0.1068(4) 0.55680(17) 1.2166(2) 0.0525(7) Uani d . 1 . .
H H8A 0.0775 0.6168 1.2288 0.079 Uiso calc R 1 . .
H H8B 0.1955 0.5379 1.2766 0.079 Uiso calc R 1 . .
H H8C -0.0053 0.5228 1.2209 0.079 Uiso calc R 1 . .
C C9 0.5736(3) 0.18093(16) 0.97108(19) 0.0431(6) Uani d . 1 . .
C C10 0.7164(4) 0.23869(19) 1.0292(2) 0.0590(7) Uani d . 1 . .
H H10A 0.6632 0.2951 1.0409 0.089 Uiso calc R 1 . .
H H10B 0.8226 0.2436 0.9798 0.089 Uiso calc R 1 . .
H H10C 0.7552 0.2146 1.1042 0.089 Uiso calc R 1 . .

loop_
_atom_site_aniso_label
_atom_site_aniso_U_11
_atom_site_aniso_U_22
_atom_site_aniso_U_33
_atom_site_aniso_U_12
_atom_site_aniso_U_13
_atom_site_aniso_U_23
S1 0.0472(4) 0.0292(3) 0.0344(3) -0.0019(2) 0.0066(2) -0.0012(2)
O1 0.1238(19) 0.0701(14) 0.0443(10) 0.0384(13) 0.0293(11) 0.0251(10)
O2 0.0705(12) 0.0439(10) 0.0476(9) 0.0051(9) 0.0257(8) -0.0059(8)
O3 0.0464(10) 0.0414(10) 0.0595(10) 0.0024(8) -0.0069(8) -0.0045(8)
O4 0.0640(11) 0.0455(10) 0.0378(8) -0.0032(8) 0.0122(7) -0.0081(7)
O5 0.0607(11) 0.0338(9) 0.0480(9) 0.0058(8) 0.0120(8) -0.0095(7)
O6 0.0757(14) 0.0435(11) 0.0705(12) 0.0253(10) -0.0037(10) -0.0059(9)
N1 0.0486(12) 0.0364(11) 0.0324(9) -0.0029(9) 0.0081(8) 0.0001(8)
N2 0.0418(11) 0.0276(10) 0.0367(9) 0.0042(8) 0.0042(7) -0.0011(7)
C1 0.0328(11) 0.0271(11) 0.0335(10) 0.0007(9) 0.0034(8) -0.0016(8)
C2 0.0292(11) 0.0312(11) 0.0285(9) -0.0022(9) 0.0037(7) -0.0016(8)
C3 0.0378(12) 0.0283(11) 0.0341(10) -0.0029(9) 0.0017(8) 0.0015(8)
C4 0.0320(12) 0.0313(12) 0.0391(11) 0.0008(9) 0.0029(8) -0.0084(9)
C5 0.0494(14) 0.0428(14) 0.0324(10) -0.0010(11) 0.0126(9) -0.0037(10)
C6 0.0499(14) 0.0333(12) 0.0353(10) 0.0013(10) 0.0103(9) 0.0060(9)
C7 0.0731(18) 0.0406(14) 0.0486(13) -0.0138(13) 0.0156(12) 0.0016(11)
C8 0.0554(16) 0.0489(15) 0.0540(14) 0.0012(12) 0.0161(12) -0.0194(12)
C9 0.0476(14) 0.0426(14) 0.0394(11) 0.0143(11) 0.0041(10) 0.0010(10)
C10 0.0478(16) 0.0689(19) 0.0597(15) 0.0149(14) -0.0081(12) -0.0093(14)

loop_
_atom_type_symbol
_atom_type_description
_atom_type_scat_dispersion_real
_atom_type_scat_dispersion_imag
_atom_type_scat_source
C C 0.0033 0.0016 'International Tables Vol C Tables 4.2.6.8 and 6.1.1.4'
H H 0.0000 0.0000 'International Tables Vol C Tables 4.2.6.8 and 6.1.1.4'
N N 0.0061 0.0033 'International Tables Vol C Tables 4.2.6.8 and 6.1.1.4'
O O 0.0106 0.0060 'International Tables Vol C Tables 4.2.6.8 and 6.1.1.4'
S S 0.1246 0.1234 'International Tables Vol C Tables 4.2.6.8 and 6.1.1.4'

loop_
_geom_angle_atom_site_label_1
_geom_angle_atom_site_label_2
_geom_angle_atom_site_label_3
_geom_angle_site_symmetry_1
_geom_angle_site_symmetry_3
_geom_angle
_geom_angle_publ_flag
O3 S1 O4 . . 118.63(10) ?
O3 S1 N2 . . 104.23(9) ?
O4 S1 N2 . . 109.67(10) ?
O3 S1 C7 . . 109.68(13) ?
O4 S1 C7 . . 109.68(11) ?
N2 S1 C7 . . 103.83(11) ?
C4 O5 C8 . . 117.47(18) ?
O2 N1 O1 . . 122.44(18) ?
O2 N1 C2 . . 119.68(18) ?
O1 N1 C2 . . 117.88(18) ?
C9 N2 C1 . . 121.94(18) ?
C9 N2 S1 . . 120.69(15) ?
C1 N2 S1 . . 117.36(14) ?
C6 C1 C2 . . 117.03(19) ?
C6 C1 N2 . . 118.78(18) ?
C2 C1 N2 . . 124.09(17) ?
C3 C2 C1 . . 122.09(17) ?
C3 C2 N1 . . 116.68(18) ?
C1 C2 N1 . . 121.22(18) ?
C2 C3 C4 . . 119.31(19) ?
C2 C3 H3 . . 120.3 ?
C4 C3 H3 . . 120.3 ?
O5 C4 C5 . . 125.15(19) ?
O5 C4 C3 . . 114.93(19) ?
C5 C4 C3 . . 119.91(19) ?
C4 C5 C6 . . 119.54(19) ?
C4 C5 H5 . . 120.2 ?
C6 C5 H5 . . 120.2 ?
C5 C6 C1 . . 122.1(2) ?
C5 C6 H6 . . 119.0 ?
C1 C6 H6 . . 119.0 ?
S1 C7 H7A . . 109.5 ?
S1 C7 H7B . . 109.5 ?
H7A C7 H7B . . 109.5 ?
S1 C7 H7C . . 109.5 ?
H7A C7 H7C . . 109.5 ?
H7B C7 H7C . . 109.5 ?
O5 C8 H8A . . 109.5 ?
O5 C8 H8B . . 109.5 ?
H8A C8 H8B . . 109.5 ?
O5 C8 H8C . . 109.5 ?
H8A C8 H8C . . 109.5 ?
H8B C8 H8C . . 109.5 ?
O6 C9 N2 . . 119.8(2) ?
O6 C9 C10 . . 124.3(2) ?
N2 C9 C10 . . 116.0(2) ?
C9 C10 H10A . . 109.5 ?
C9 C10 H10B . . 109.5 ?
H10A C10 H10B . . 109.5 ?
C9 C10 H10C . . 109.5 ?
H10A C10 H10C . . 109.5 ?
H10B C10 H10C . . 109.5 ?

loop_
_geom_bond_atom_site_label_1
_geom_bond_atom_site_label_2
_geom_bond_site_symmetry_2
_geom_bond_distance
_geom_bond_publ_flag
S1 O3 . 1.4234(17) ?
S1 O4 . 1.4239(15) ?
S1 N2 . 1.6868(19) ?
S1 C7 . 1.745(2) ?
O1 N1 . 1.207(2) ?
O2 N1 . 1.209(2) ?
O5 C4 . 1.357(2) ?
O5 C8 . 1.432(3) ?
O6 C9 . 1.206(3) ?
N1 C2 . 1.469(2) ?
N2 C9 . 1.407(3) ?
N2 C1 . 1.437(3) ?
C1 C6 . 1.385(3) ?
C1 C2 . 1.393(3) ?
C2 C3 . 1.372(3) ?
C3 C4 . 1.394(3) ?
C3 H3 . 0.9300 ?
C4 C5 . 1.376(3) ?
C5 C6 . 1.381(3) ?
C5 H5 . 0.9300 ?
C6 H6 . 0.9300 ?
C7 H7A . 0.9600 ?
C7 H7B . 0.9600 ?
C7 H7C . 0.9600 ?
C8 H8A . 0.9600 ?
C8 H8B . 0.9600 ?
C8 H8C . 0.9600 ?
C9 C10 . 1.493(3) ?
C10 H10A . 0.9600 ?
C10 H10B . 0.9600 ?
C10 H10C . 0.9600 ?

loop_
_geom_hbond_atom_site_label_D
_geom_hbond_atom_site_label_H
_geom_hbond_atom_site_label_A
_geom_hbond_site_symmetry_A
_geom_hbond_distance_DH
_geom_hbond_distance_HA
_geom_hbond_distance_DA
_geom_hbond_angle_DHA
C10 H10B O3 1_655 0.9600 2.5000 3.453(3) 169.00

loop_
_geom_torsion_atom_site_label_1
_geom_torsion_atom_site_label_2
_geom_torsion_atom_site_label_3
_geom_torsion_atom_site_label_4
_geom_torsion_site_symmetry_1
_geom_torsion_site_symmetry_2
_geom_torsion_site_symmetry_3
_geom_torsion_site_symmetry_4
_geom_torsion
_geom_torsion_publ_flag
O3 S1 N2 C9 . . . . -172.42(16) ?
O4 S1 N2 C9 . . . . -44.42(19) ?
C7 S1 N2 C9 . . . . 72.73(18) ?
O3 S1 N2 C1 . . . . 6.58(17) ?
O4 S1 N2 C1 . . . . 134.58(15) ?
C7 S1 N2 C1 . . . . -108.27(16) ?
C9 N2 C1 C6 . . . . -85.2(3) ?
S1 N2 C1 C6 . . . . 95.8(2) ?
C9 N2 C1 C2 . . . . 98.7(2) ?
S1 N2 C1 C2 . . . . -80.3(2) ?
C6 C1 C2 C3 . . . . -0.3(3) ?
N2 C1 C2 C3 . . . . 175.92(19) ?
C6 C1 C2 N1 . . . . 178.73(19) ?
N2 C1 C2 N1 . . . . -5.0(3) ?
O2 N1 C2 C3 . . . . 158.5(2) ?
O1 N1 C2 C3 . . . . -21.0(3) ?
O2 N1 C2 C1 . . . . -20.6(3) ?
O1 N1 C2 C1 . . . . 160.0(2) ?
C1 C2 C3 C4 . . . . 0.7(3) ?
N1 C2 C3 C4 . . . . -178.38(18) ?
C8 O5 C4 C5 . . . . -3.8(3) ?
C8 O5 C4 C3 . . . . 177.00(19) ?
C2 C3 C4 O5 . . . . 179.21(19) ?
C2 C3 C4 C5 . . . . -0.1(3) ?
O5 C4 C5 C6 . . . . 179.9(2) ?
C3 C4 C5 C6 . . . . -0.9(3) ?
C4 C5 C6 C1 . . . . 1.4(4) ?
C2 C1 C6 C5 . . . . -0.7(3) ?
N2 C1 C6 C5 . . . . -177.2(2) ?
C1 N2 C9 O6 . . . . 172.7(2) ?
S1 N2 C9 O6 . . . . -8.3(3) ?
C1 N2 C9 C10 . . . . -7.6(3) ?
S1 N2 C9 C10 . . . . 171.38(17) ?

loop_
_cod_related_entry_id
_cod_related_entry_database
_cod_related_entry_code
1 ChemSpider 24742080
